data_7222714
loop_
_publ_author_name
'Eisenmann, B.'
'Schaefer, H.'
'Schwerer, H.'

_publ_section_title
;
 Ringfoermige ((Ge Te2)4 Te2)(8-)-Anionen im Na8 Ge4 Te10(II)
;
_journal_name_full
;
Zeitschrift fuer Naturforschung, Teil B. Anorganische Chemie, Organische 
Chemie (33,1978-41,1986)
;
_journal_page_first 924
_journal_page_last 929
_journal_volume 38
_journal_year 1983
_chemical_formula_sum 'Ge4 Na8 Te10'
_chemical_name_systematic 'Na8 Ge4 Te10'
_space_group_IT_number 2
_symmetry_space_group_name_Hall '-P 1'
_symmetry_space_group_name_H-M 'P -1'
_cell_angle_alpha 67.9
_cell_angle_beta 70.7
_cell_angle_gamma 68.3
_cell_formula_units_Z 1
_cell_length_a 10.701
_cell_length_b 9.639
_cell_length_c 7.923
_cell_volume 685.920
_citation_journal_id_ASTM ZNBAD2
_cod_data_source_file Eisenmann_ZNBAD2_1983_249.cif
_cod_data_source_block Ge4Na8Te10
_cod_original_cell_volume 685.9197
_cod_database_code 7222714

loop_
_symmetry_equiv_pos_as_xyz
x,y,z
-x,-y,-z

loop_
_atom_site_label
_atom_site_type_symbol
_atom_site_fract_x
_atom_site_fract_y
_atom_site_fract_z
_atom_site_occupancy
_atom_site_U_iso_or_equiv
Te2 Te-2 0.715 0.3276 0.3946 1 0.0
Te4 Te-2 0.72 0.8446 0.3936 1 0.0
Te1 Te-2 0.9068 0.9425 0.8065 1 0.0
Na2 Na+1 0.5878 0.0483 0.6781 1 0.0
Na1 Na+1 0.0168 0.7368 0.4669 1 0.0
Te5 Te-2 0.8735 0.4675 0.8106 1 0.0
Ge2 Ge+3 0.1445 0.7634 0.8958 1 0.0
Na4 Na+1 0.4259 0.4415 0.2716 1 0.0
Ge1 Ge+3 0.7471 0.0602 0.0851 1 0.0
Na3 Na+1 0.1929 0.3668 0.8738 1 0.0
Te3 Te-2 0.5208 0.231 0.9877 1 0.0
